data_7241748
loop_
_publ_author_name
'Fan, Ming Yue'
'Fu, Peng'
'Li, Jiao'
'Su, Zhong Min'
'Li, Xiao'
'Pan, Qing Qing'
'Hu, Xiao Li'

_publ_section_title
;
 2D luminescent metal--organic framework: efficient and highly selective
 detection of 2,4,6-trinitrophenol at the ppb level
;
_journal_issue 4
_journal_name_full CrystEngComm
_journal_page_first 929
_journal_page_last 934
_journal_paper_doi 10.1039/D0CE01581D
_journal_volume 23
_journal_year 2021
_chemical_formula_moiety 'C25 H21 Cd N4 O5'
_chemical_formula_sum 'C25 H21 Cd N4 O5'
_chemical_formula_weight 569.86
_chemical_name_systematic CUST-531
_space_group_crystal_system monoclinic
_space_group_IT_number 14
_space_group_name_Hall '-P 2yn'
_space_group_name_H-M_alt 'P 1 21/n 1'
_atom_sites_solution_hydrogens mixed
_atom_sites_solution_primary dual
_audit_creation_date 2020-07-19
_audit_creation_method
;
Olex2 1.2-beta
(compiled 2018.05.29 svn.r3508 for OlexSys, GUI svn.r5506)
;
_audit_update_record
;
2020-10-22 deposited with the CCDC.	2020-12-02 downloaded from the CCDC.
;
_cell_angle_alpha 90
_cell_angle_beta 92.34(2)
_cell_angle_gamma 90
_cell_formula_units_Z 4
_cell_length_a 12.460(14)
_cell_length_b 10.231(10)
_cell_length_c 18.54(2)
_cell_measurement_reflns_used 1439
_cell_measurement_temperature 296(2)
_cell_measurement_theta_max 18.85
_cell_measurement_theta_min 2.27
_cell_volume 2361(4)
_computing_cell_refinement 'SAINT v8.34A (Bruker, 2013)'
_computing_data_reduction 'SAINT v8.34A (Bruker, 2013)'
_computing_molecular_graphics 'Olex2 (Dolomanov et al., 2009)'
_computing_publication_material 'Olex2 (Dolomanov et al., 2009)'
_computing_structure_refinement 'ShelXL (Sheldrick, 2015)'
_computing_structure_solution 'ShelXT (Sheldrick, 2015)'
_diffrn_ambient_temperature 296.15
_diffrn_measured_fraction_theta_full 0.997
_diffrn_measured_fraction_theta_max 0.993
_diffrn_measurement_device_type 'Bruker APEX-II CCD'
_diffrn_measurement_method '\f and \w scans'
_diffrn_radiation_type MoK\a
_diffrn_radiation_wavelength 0.71073
_diffrn_reflns_av_R_equivalents 0.0652
_diffrn_reflns_av_unetI/netI 0.0667
_diffrn_reflns_Laue_measured_fraction_full 0.997
_diffrn_reflns_Laue_measured_fraction_max 0.993
_diffrn_reflns_limit_h_max 13
_diffrn_reflns_limit_h_min -14
_diffrn_reflns_limit_k_max 10
_diffrn_reflns_limit_k_min -12
_diffrn_reflns_limit_l_max 22
_diffrn_reflns_limit_l_min -20
_diffrn_reflns_number 13589
_diffrn_reflns_point_group_measured_fraction_full 0.997
_diffrn_reflns_point_group_measured_fraction_max 0.993
_diffrn_reflns_theta_full 25.242
_diffrn_reflns_theta_max 25.293
_diffrn_reflns_theta_min 1.933
_diffrn_standards_number 0
_exptl_absorpt_coefficient_mu 0.969
_exptl_absorpt_correction_type none
_exptl_crystal_colour yellow
_exptl_crystal_density_diffrn 1.603
_exptl_crystal_description block
_exptl_crystal_F_000 1148
_refine_diff_density_max 0.953
_refine_diff_density_min -1.180
_refine_diff_density_rms 0.114
_refine_ls_extinction_method none
_refine_ls_goodness_of_fit_ref 1.050
_refine_ls_hydrogen_treatment constr
_refine_ls_matrix_type full
_refine_ls_number_parameters 319
_refine_ls_number_reflns 4258
_refine_ls_number_restraints 60
_refine_ls_restrained_S_all 1.068
_refine_ls_R_factor_all 0.0891
_refine_ls_R_factor_gt 0.0566
_refine_ls_shift/su_max 0.000
_refine_ls_shift/su_mean 0.000
_refine_ls_structure_factor_coef Fsqd
_refine_ls_weighting_details 'w=1/[\s^2^(Fo^2^)+(0.0824P)^2^+1.9102P] where P=(Fo^2^+2Fc^2^)/3'
_refine_ls_weighting_scheme calc
_refine_ls_wR_factor_gt 0.1465
_refine_ls_wR_factor_ref 0.1673
_reflns_Friedel_coverage 0.000
_reflns_number_gt 2857
_reflns_number_total 4258
_reflns_threshold_expression 'I > 2\s(I)'
_cod_data_source_file d0ce01581d2.cif
_cod_data_source_block CUST-531
_cod_depositor_comments 'Adding full bibliography for 7241748.cif.'
_cod_original_cell_volume 2362(4)
_cod_database_code 7241748
_shelx_shelxl_version_number 2017/1
_shelx_space_group_comment
;
The symmetry employed for this shelxl refinement is uniquely defined
by the following loop, which should always be used as a source of
symmetry information in preference to the above space-group names.
They are only intended as comments.
;
_olex2_refinement_description
;
1. Fixed Uiso
 At 1.2 times of:
  All C(H) groups, All N(H,H) groups
 At 1.5 times of:
  All C(H,H,H) groups
2. Uiso/Uaniso restraints and constraints
C23 \\sim N4 \\sim C24 \\sim C25: within 3.8A with sigma of 0.005 and sigma for
terminal atoms of 0.01
O5 \\sim C23 \\sim N4 \\sim C25 \\sim C24: within 3.8A with sigma of 0.005 and
sigma for terminal atoms of 0.01
3.a Rotating group:
 N3(H3A,H3B)
3.b Aromatic/amide H refined with riding coordinates:
 C1(H1), C5(H5), C6(H6), C14(H14), C15(H15), C16(H16), C17(H17), C18(H18),
 C19(H19), C20(H20), C21(H21), C22(H22), C23(H23)
3.c Idealised Me refined as rotating group:
 C24(H24A,H24B,H24C), C25(H25A,H25B,H25C)
;
_olex2_submission_special_instructions 'No special instructions were received'

loop_
_space_group_symop_operation_xyz
'x, y, z'
'-x+1/2, y+1/2, -z+1/2'
'-x, -y, -z'
'x-1/2, -y-1/2, z-1/2'

loop_
_atom_site_label
_atom_site_type_symbol
_atom_site_fract_x
_atom_site_fract_y
_atom_site_fract_z
_atom_site_U_iso_or_equiv
_atom_site_adp_type
_atom_site_occupancy
_atom_site_site_symmetry_order
_atom_site_calc_flag
_atom_site_refinement_flags_posn
_atom_site_refinement_flags_adp
_atom_site_refinement_flags_occupancy
_atom_site_disorder_assembly
_atom_site_disorder_group
Cd1 Cd 0.52216(4) 0.65208(4) 0.42774(3) 0.0441(2) Uani 1 1 d . . . . .
O1 O 0.5780(4) -0.2054(4) 0.3384(2) 0.0496(12) Uani 1 1 d . . . . .
O2 O 0.5134(4) -0.1166(5) 0.4348(3) 0.0631(15) Uani 1 1 d . . . . .
O3 O 0.5936(5) 0.4847(4) 0.3710(3) 0.0746(17) Uani 1 1 d . . . . .
O4 O 0.5147(6) 0.3750(5) 0.4533(3) 0.0786(19) Uani 1 1 d . . . . .
N1 N 0.1729(5) 0.5884(6) 0.4195(3) 0.0541(16) Uani 1 1 d . . . . .
N2 N 0.3433(5) 0.6327(5) 0.3973(4) 0.0583(17) Uani 1 1 d . . . . .
C1 C 0.5679(5) 0.1341(5) 0.3876(3) 0.0391(15) Uani 1 1 d . . . . .
H1 H 0.535761 0.127745 0.431854 0.047 Uiso 1 1 calc R . . . .
C2 C 0.5955(5) 0.2556(6) 0.3597(3) 0.0388(15) Uani 1 1 d . . . . .
C3 C 0.5892(5) 0.0237(6) 0.3482(3) 0.0399(15) Uani 1 1 d . . . . .
C4 C 0.6686(6) 0.1517(6) 0.2559(4) 0.0464(17) Uani 1 1 d . . . . .
N3 N 0.7154(6) 0.1605(6) 0.1883(4) 0.071(2) Uani 1 1 d . . . . .
H3A H 0.693154 0.096620 0.161073 0.085 Uiso 1 1 d GR . . . .
H3B H 0.696710 0.233497 0.167961 0.085 Uiso 1 1 d GR . . . .
O5 O 0.6984(7) 0.6892(7) 0.4786(5) 0.114(2) Uani 1 1 d . U . . .
C5 C 0.6374(5) 0.0335(6) 0.2829(3) 0.0427(16) Uani 1 1 d . . . . .
H5 H 0.649125 -0.041984 0.256356 0.051 Uiso 1 1 calc R . . . .
C6 C 0.6461(5) 0.2633(6) 0.2946(4) 0.0471(17) Uani 1 1 d . . . . .
H6 H 0.665133 0.344641 0.276664 0.057 Uiso 1 1 calc R . . . .
C7 C 0.5676(6) 0.3793(6) 0.3980(4) 0.0455(17) Uani 1 1 d . . . . .
C8 C 0.5581(6) -0.1075(6) 0.3763(4) 0.0426(16) Uani 1 1 d . . . . .
C9 C 0.0840(6) 0.5407(7) 0.4600(4) 0.0542(19) Uani 1 1 d . . . . .
C10 C 0.1689(7) 0.6819(8) 0.3645(4) 0.056(2) Uani 1 1 d . . . . .
C11 C -0.0655(6) 0.3970(7) 0.4746(4) 0.0520(18) Uani 1 1 d . . . . .
C12 C 0.2761(6) 0.7072(8) 0.3499(4) 0.0541(18) Uani 1 1 d . . . . .
C13 C 0.0228(6) 0.4402(8) 0.4333(4) 0.0571(19) Uani 1 1 d . . . . .
C14 C 0.0844(7) 0.7430(10) 0.3282(5) 0.079(3) Uani 1 1 d . . . . .
H14 H 0.013432 0.723592 0.337677 0.095 Uiso 1 1 calc R . . . .
C15 C -0.1286(7) 0.2909(8) 0.4461(5) 0.067(2) Uani 1 1 d . . . . .
H15 H -0.187073 0.261930 0.471268 0.080 Uiso 1 1 calc R . . . .
C16 C 0.2769(6) 0.5679(7) 0.4370(4) 0.062(2) Uani 1 1 d . . . . .
H16 H 0.300064 0.512400 0.474211 0.075 Uiso 1 1 calc R . . . .
C17 C -0.1059(8) 0.2321(9) 0.3841(5) 0.077(3) Uani 1 1 d . . . . .
H17 H -0.146502 0.160845 0.367911 0.092 Uiso 1 1 calc R . . . .
C18 C 0.3000(8) 0.7957(10) 0.2984(5) 0.084(3) Uani 1 1 d . . . . .
H18 H 0.370787 0.811683 0.286933 0.100 Uiso 1 1 calc R . . . .
C19 C -0.0209(9) 0.2774(9) 0.3435(5) 0.084(3) Uani 1 1 d . . . . .
H19 H -0.007542 0.237861 0.299568 0.101 Uiso 1 1 calc R . . . .
C20 C 0.2154(8) 0.8620(10) 0.2632(6) 0.096(4) Uani 1 1 d . . . . .
H20 H 0.229825 0.926125 0.229379 0.116 Uiso 1 1 calc R . . . .
C21 C 0.1099(8) 0.8330(11) 0.2780(6) 0.098(4) Uani 1 1 d . . . . .
H21 H 0.054809 0.876755 0.252742 0.118 Uiso 1 1 calc R . . . .
C22 C 0.0415(8) 0.3773(8) 0.3670(5) 0.073(2) Uani 1 1 d . . . . .
H22 H 0.097647 0.405403 0.339327 0.087 Uiso 1 1 calc R . . . .
N4 N 0.7770(10) 0.8671(9) 0.5260(7) 0.123(2) Uani 1 1 d . U . . .
C23 C 0.7062(11) 0.7799(12) 0.5191(8) 0.127(2) Uani 1 1 d . U . . .
H23 H 0.650674 0.787112 0.550936 0.153 Uiso 1 1 calc R . . . .
C24 C 0.8587(13) 0.8740(12) 0.4706(9) 0.147(3) Uani 1 1 d . U . . .
H24A H 0.928619 0.883708 0.493615 0.220 Uiso 1 1 calc GR . . . .
H24B H 0.843939 0.947487 0.439547 0.220 Uiso 1 1 calc GR . . . .
H24C H 0.856565 0.795105 0.442467 0.220 Uiso 1 1 calc GR . . . .
C25 C 0.7748(11) 0.9747(13) 0.5699(8) 0.153(3) Uani 1 1 d . U . . .
H25A H 0.742430 1.046553 0.543757 0.229 Uiso 1 1 calc GR . . . .
H25B H 0.846755 0.997594 0.585508 0.229 Uiso 1 1 calc GR . . . .
H25C H 0.733561 0.955391 0.611208 0.229 Uiso 1 1 calc GR . . . .

loop_
_atom_site_aniso_label
_atom_site_aniso_U_11
_atom_site_aniso_U_22
_atom_site_aniso_U_33
_atom_site_aniso_U_23
_atom_site_aniso_U_13
_atom_site_aniso_U_12
Cd1 0.0522(4) 0.0252(3) 0.0563(4) 0.0027(2) 0.0200(2) -0.0016(2)
O1 0.071(3) 0.018(2) 0.061(3) -0.004(2) 0.025(2) 0.003(2)
O2 0.095(4) 0.035(3) 0.062(3) -0.001(2) 0.039(3) -0.008(2)
O3 0.100(5) 0.019(2) 0.108(4) -0.001(3) 0.048(4) -0.003(2)
O4 0.130(6) 0.053(3) 0.055(3) -0.008(3) 0.035(3) 0.011(3)
N1 0.042(4) 0.058(4) 0.064(4) 0.014(3) 0.019(3) -0.004(3)
N2 0.050(4) 0.043(3) 0.083(5) 0.006(3) 0.023(3) -0.008(3)
C1 0.052(4) 0.023(3) 0.043(4) 0.002(3) 0.010(3) 0.004(3)
C2 0.045(4) 0.025(3) 0.047(4) -0.007(3) 0.010(3) 0.002(3)
C3 0.047(4) 0.024(3) 0.049(4) 0.000(3) 0.009(3) 0.001(3)
C4 0.054(4) 0.038(4) 0.048(4) -0.003(3) 0.021(3) -0.002(3)
N3 0.097(6) 0.048(4) 0.070(4) 0.004(3) 0.041(4) -0.004(4)
O5 0.122(5) 0.062(3) 0.157(6) -0.006(3) -0.019(4) -0.018(3)
C5 0.055(4) 0.029(3) 0.045(4) -0.007(3) 0.014(3) -0.003(3)
C6 0.050(4) 0.031(4) 0.062(4) 0.007(3) 0.018(3) -0.003(3)
C7 0.053(4) 0.028(4) 0.057(4) -0.006(3) 0.013(4) -0.001(3)
C8 0.048(4) 0.028(3) 0.053(4) 0.002(3) 0.016(3) 0.002(3)
C9 0.056(5) 0.047(4) 0.061(5) 0.011(4) 0.015(4) -0.012(4)
C10 0.063(5) 0.059(5) 0.049(4) 0.006(4) 0.009(4) -0.013(4)
C11 0.051(5) 0.044(4) 0.061(5) 0.006(3) 0.007(4) -0.016(3)
C12 0.047(5) 0.058(5) 0.058(5) 0.007(4) 0.006(4) -0.004(4)
C13 0.055(5) 0.061(5) 0.056(5) 0.009(4) 0.012(4) -0.009(4)
C14 0.054(6) 0.107(8) 0.077(6) 0.033(6) -0.001(5) -0.018(5)
C15 0.061(5) 0.066(5) 0.073(6) 0.007(5) 0.001(4) -0.021(4)
C16 0.062(6) 0.045(4) 0.080(6) 0.014(4) 0.018(4) 0.001(4)
C17 0.079(7) 0.073(6) 0.079(6) 0.002(5) -0.007(5) -0.026(5)
C18 0.067(6) 0.116(8) 0.069(6) 0.026(6) 0.017(5) -0.026(6)
C19 0.113(9) 0.080(7) 0.061(5) -0.014(5) 0.009(5) -0.014(6)
C20 0.073(7) 0.123(9) 0.093(7) 0.064(6) 0.002(6) -0.009(6)
C21 0.066(7) 0.124(9) 0.104(8) 0.050(7) -0.012(6) -0.016(6)
C22 0.079(7) 0.070(6) 0.070(6) 0.000(5) 0.019(5) -0.013(5)
N4 0.130(5) 0.072(4) 0.165(6) -0.014(4) -0.017(4) -0.019(4)
C23 0.132(5) 0.078(4) 0.170(6) -0.007(4) -0.018(5) -0.019(4)
C24 0.147(6) 0.105(5) 0.187(7) -0.002(5) -0.010(6) -0.015(5)
C25 0.159(6) 0.102(5) 0.194(7) -0.020(5) -0.018(6) -0.010(5)

loop_
_atom_type_symbol
_atom_type_description
_atom_type_scat_dispersion_real
_atom_type_scat_dispersion_imag
_atom_type_scat_source
C C 0.0033 0.0016 'International Tables Vol C Tables 4.2.6.8 and 6.1.1.4'
H H 0.0000 0.0000 'International Tables Vol C Tables 4.2.6.8 and 6.1.1.4'
Cd Cd -0.8075 1.2024 'International Tables Vol C Tables 4.2.6.8 and 6.1.1.4'
N N 0.0061 0.0033 'International Tables Vol C Tables 4.2.6.8 and 6.1.1.4'
O O 0.0106 0.0060 'International Tables Vol C Tables 4.2.6.8 and 6.1.1.4'

loop_
_geom_angle_atom_site_label_1
_geom_angle_atom_site_label_2
_geom_angle_atom_site_label_3
_geom_angle
_geom_angle_site_symmetry_1
_geom_angle_site_symmetry_3
_geom_angle_publ_flag
O1 Cd1 O2 55.39(15) 1_565 1_565 ?
O1 Cd1 O5 83.4(2) 1_565 . ?
O1 Cd1 C8 27.87(17) 1_565 1_565 ?
O2 Cd1 O5 82.1(2) 1_565 . ?
O2 Cd1 C8 27.60(17) 1_565 1_565 ?
O3 Cd1 O1 90.49(18) . 1_565 ?
O3 Cd1 O2 144.82(18) . 1_565 ?
O3 Cd1 O4 117.7(2) . 3_666 ?
O3 Cd1 N2 102.9(2) . . ?
O3 Cd1 O5 86.0(3) . . ?
O3 Cd1 C8 117.6(2) . 1_565 ?
O4 Cd1 O1 146.84(18) 3_666 1_565 ?
O4 Cd1 O2 93.20(17) 3_666 1_565 ?
O4 Cd1 O5 81.7(3) 3_666 . ?
O4 Cd1 C8 119.8(2) 3_666 1_565 ?
N2 Cd1 O1 101.2(2) . 1_565 ?
N2 Cd1 O2 93.1(2) . 1_565 ?
N2 Cd1 O4 89.7(2) . 3_666 ?
N2 Cd1 O5 169.9(3) . . ?
N2 Cd1 C8 99.6(2) . 1_565 ?
O5 Cd1 C8 80.2(2) . 1_565 ?
C8 O1 Cd1 91.7(4) . 1_545 ?
C8 O2 Cd1 90.2(4) . 1_545 ?
C7 O3 Cd1 111.4(5) . . ?
C7 O4 Cd1 159.2(6) . 3_666 ?
C10 N1 C9 127.2(6) . . ?
C16 N1 C9 125.0(6) . . ?
C16 N1 C10 106.8(6) . . ?
C12 N2 Cd1 130.9(5) . . ?
C16 N2 Cd1 122.5(6) . . ?
C16 N2 C12 104.6(6) . . ?
C3 C1 C2 118.6(6) . . ?
C1 C2 C7 120.8(6) . . ?
C6 C2 C1 120.1(5) . . ?
C6 C2 C7 119.1(6) . . ?
C1 C3 C5 120.5(6) . . ?
C1 C3 C8 119.5(6) . . ?
C5 C3 C8 120.0(6) . . ?
C5 C4 N3 121.0(6) . . ?
C5 C4 C6 118.3(6) . . ?
C6 C4 N3 120.6(6) . . ?
C23 O5 Cd1 115.0(9) . . ?
C4 C5 C3 121.7(6) . . ?
C4 C6 C2 120.8(6) . . ?
O3 C7 O4 121.4(6) . . ?
O3 C7 C2 118.3(6) . . ?
O4 C7 C2 120.1(6) . . ?
O1 C8 Cd1 60.5(3) . 1_545 ?
O1 C8 C3 117.4(6) . . ?
O2 C8 Cd1 62.2(3) . 1_545 ?
O2 C8 O1 122.4(6) . . ?
O2 C8 C3 120.2(6) . . ?
C3 C8 Cd1 174.6(5) . 1_545 ?
C11 C9 N1 116.9(6) 3_566 . ?
C13 C9 N1 119.6(7) . . ?
C13 C9 C11 123.4(6) . 3_566 ?
N1 C10 C12 105.3(7) . . ?
C14 C10 N1 132.1(7) . . ?
C14 C10 C12 122.6(7) . . ?
C9 C11 C13 118.7(6) 3_566 . ?
C9 C11 C15 124.1(7) 3_566 . ?
C15 C11 C13 117.2(7) . . ?
C10 C12 N2 109.0(6) . . ?
C18 C12 N2 131.0(7) . . ?
C18 C12 C10 119.9(8) . . ?
C9 C13 C11 117.9(7) . . ?
C9 C13 C22 123.4(7) . . ?
C22 C13 C11 118.7(7) . . ?
C21 C14 C10 116.6(8) . . ?
C17 C15 C11 121.8(8) . . ?
N2 C16 N1 114.3(7) . . ?
C15 C17 C19 120.2(8) . . ?
C12 C18 C20 118.1(8) . . ?
C22 C19 C17 121.0(8) . . ?
C21 C20 C18 120.6(9) . . ?
C14 C21 C20 122.1(9) . . ?
C19 C22 C13 120.9(8) . . ?
C23 N4 C24 117.6(13) . . ?
C23 N4 C25 126.8(15) . . ?
C25 N4 C24 114.0(11) . . ?
O5 C23 N4 130.7(16) . . ?

loop_
_geom_bond_atom_site_label_1
_geom_bond_atom_site_label_2
_geom_bond_distance
_geom_bond_site_symmetry_2
_geom_bond_publ_flag
Cd1 O1 2.335(5) 1_565 ?
Cd1 O2 2.373(5) 1_565 ?
Cd1 O3 2.216(5) . ?
Cd1 O4 2.288(6) 3_666 ?
Cd1 N2 2.285(7) . ?
Cd1 O5 2.385(8) . ?
Cd1 C8 2.683(7) 1_565 ?
O1 C8 1.255(8) . ?
O2 C8 1.243(8) . ?
O3 C7 1.238(8) . ?
O4 C7 1.243(9) . ?
N1 C9 1.448(8) . ?
N1 C10 1.397(9) . ?
N1 C16 1.340(9) . ?
N2 C12 1.412(10) . ?
N2 C16 1.309(9) . ?
C1 C2 1.395(8) . ?
C1 C3 1.377(8) . ?
C2 C6 1.387(9) . ?
C2 C7 1.499(8) . ?
C3 C5 1.378(9) . ?
C3 C8 1.496(8) . ?
C4 N3 1.406(9) . ?
C4 C5 1.370(9) . ?
C4 C6 1.383(9) . ?
O5 C23 1.196(13) . ?
C9 C11 1.397(10) 3_566 ?
C9 C13 1.361(10) . ?
C10 C12 1.397(10) . ?
C10 C14 1.377(11) . ?
C11 C13 1.436(9) . ?
C11 C15 1.429(10) . ?
C12 C18 1.358(11) . ?
C13 C22 1.415(11) . ?
C14 C21 1.357(12) . ?
C15 C17 1.337(12) . ?
C17 C19 1.403(12) . ?
C18 C20 1.393(13) . ?
C19 C22 1.346(12) . ?
C20 C21 1.386(14) . ?
N4 C23 1.258(14) . ?
N4 C24 1.477(18) . ?
N4 C25 1.370(15) . ?
